data_7100059
loop_
_publ_author_name
'Philip Gale'
'Mark E. Light'
'Beth A. McNally'
'Korakot Navakhun'
'Kate E. Sliwinski'
'Bradley Smith'

_publ_section_title
;
Co-transport of H+/Cl- by a synthetic prodigiosin mimic
;
_journal_name_full 'Chemical Communications'
_journal_paper_doi 10.1039/b503906a
_journal_year 2005
_chemical_formula_sum 'C23 H22 N4 O'
_chemical_formula_weight 370.45
_space_group_IT_number 2
_symmetry_cell_setting triclinic
_symmetry_space_group_name_Hall '-P 1'
_symmetry_space_group_name_H-M 'P -1'
_cell_angle_alpha 82.523(2)
_cell_angle_beta 76.069(2)
_cell_angle_gamma 82.898(2)
_cell_formula_units_Z 2
_cell_length_a 7.3267(2)
_cell_length_b 10.4025(3)
_cell_length_c 13.6141(4)
_cell_measurement_temperature 120(2)
_cell_volume 993.93(5)
_diffrn_ambient_temperature 120(2)
_exptl_crystal_density_diffrn 1.238
_cod_depositor_comments
;
The following automatic conversions were performed:
'_symmetry_cell_setting' value 'Triclinic' changed to 'triclinic'
according to '/home/saulius/struct/CIF-dictionaries/cif_core.dic'
dictionary named 'cif_core.dic' version 2.4.1 from 2010-06-29.

Automatic conversion script
Id: cif_fix_enum 1527 2010-12-29 10:47:43Z saulius 
;
_cod_database_code 7100059

loop_
_symmetry_equiv_pos_as_xyz
'x, y, z'
'-x, -y, -z'

loop_
_atom_site_label
_atom_site_type_symbol
_atom_site_fract_x
_atom_site_fract_y
_atom_site_fract_z
_atom_site_U_iso_or_equiv
_atom_site_adp_type
_atom_site_occupancy
_atom_site_symmetry_multiplicity
_atom_site_calc_flag
_atom_site_refinement_flags
_atom_site_disorder_assembly
_atom_site_disorder_group
C1 C 0.7717(2) 0.02998(15) 0.20529(11) 0.0415(4) Uani 1 1 d . . .
H1A H 0.8795 0.0743 0.2099 0.062 Uiso 1 1 calc R . .
H1B H 0.7767 0.0220 0.1337 0.062 Uiso 1 1 calc R . .
H1C H 0.7770 -0.0570 0.2428 0.062 Uiso 1 1 calc R . .
C2 C 0.59224(19) 0.10709(13) 0.25020(10) 0.0336(3) Uani 1 1 d . . .
C3 C 0.46667(19) 0.18821(13) 0.20404(10) 0.0339(3) Uani 1 1 d . . .
C4 C 0.31960(19) 0.24018(12) 0.28276(10) 0.0319(3) Uani 1 1 d . . .
C5 C 0.36367(18) 0.18746(12) 0.37426(10) 0.0304(3) Uani 1 1 d . . .
C6 C 0.26786(17) 0.19634(12) 0.48132(10) 0.0293(3) Uani 1 1 d . . .
C7 C 0.05857(18) 0.33147(13) 0.60569(10) 0.0321(3) Uani 1 1 d . . .
H7A H 0.0792 0.4166 0.6242 0.039 Uiso 1 1 calc R . .
H7B H 0.0969 0.2627 0.6563 0.039 Uiso 1 1 calc R . .
C8 C -0.14661(18) 0.32883(12) 0.60960(10) 0.0304(3) Uani 1 1 d . . .
C9 C -0.43082(19) 0.38786(14) 0.59473(10) 0.0374(3) Uani 1 1 d . . .
H9 H -0.5413 0.4410 0.5847 0.045 Uiso 1 1 calc R . .
C10 C -0.41739(19) 0.25670(14) 0.61334(10) 0.0354(3) Uani 1 1 d . . .
H10 H -0.5142 0.2016 0.6185 0.043 Uiso 1 1 calc R . .
C11 C -0.1641(2) 0.08486(14) 0.64775(15) 0.0508(4) Uani 1 1 d . . .
H11A H -0.0301 0.0816 0.6484 0.076 Uiso 1 1 calc R . .
H11B H -0.1783 0.0313 0.5964 0.076 Uiso 1 1 calc R . .
H11C H -0.2351 0.0514 0.7149 0.076 Uiso 1 1 calc R . .
C12 C 0.4758(2) 0.20734(14) 0.09324(11) 0.0409(4) Uani 1 1 d . . .
C13 C 0.6393(3) 0.24397(16) 0.02384(12) 0.0551(4) Uani 1 1 d . . .
H13 H 0.7459 0.2585 0.0477 0.066 Uiso 1 1 calc R . .
C14 C 0.6469(4) 0.2592(2) -0.07930(15) 0.0776(7) Uani 1 1 d . . .
H14 H 0.7598 0.2821 -0.1261 0.093 Uiso 1 1 calc R . .
C15 C 0.4921(5) 0.2413(2) -0.11475(16) 0.0881(8) Uani 1 1 d . . .
H15 H 0.4977 0.2528 -0.1858 0.106 Uiso 1 1 calc R . .
C16 C 0.3291(4) 0.2069(2) -0.04700(16) 0.0781(7) Uani 1 1 d . . .
H16 H 0.2213 0.1961 -0.0713 0.094 Uiso 1 1 calc R . .
C17 C 0.3215(3) 0.18785(17) 0.05635(13) 0.0547(4) Uani 1 1 d . . .
H17 H 0.2099 0.1612 0.1024 0.066 Uiso 1 1 calc R . .
C18 C 0.14662(19) 0.32141(13) 0.26592(10) 0.0340(3) Uani 1 1 d . . .
C19 C 0.1580(2) 0.42529(14) 0.18939(11) 0.0422(4) Uani 1 1 d . . .
H19 H 0.2782 0.4507 0.1533 0.051 Uiso 1 1 calc R . .
C20 C -0.0040(2) 0.49171(16) 0.16541(12) 0.0495(4) Uani 1 1 d . . .
H20 H 0.0063 0.5608 0.1119 0.059 Uiso 1 1 calc R . .
C21 C -0.1805(2) 0.45854(15) 0.21849(13) 0.0490(4) Uani 1 1 d . . .
H21 H -0.2912 0.5039 0.2013 0.059 Uiso 1 1 calc R . .
C22 C -0.1944(2) 0.35899(15) 0.29658(13) 0.0443(4) Uani 1 1 d . . .
H22 H -0.3153 0.3372 0.3346 0.053 Uiso 1 1 calc R . .
C23 C -0.0328(2) 0.29034(14) 0.31998(11) 0.0382(3) Uani 1 1 d . . .
H23 H -0.0444 0.2213 0.3735 0.046 Uiso 1 1 calc R . .
O1 O 0.27526(13) 0.09977(9) 0.54549(7) 0.0338(2) Uani 1 1 d . . .
N1 N 0.52741(15) 0.10624(10) 0.35250(8) 0.0316(3) Uani 1 1 d . . .
H1 H 0.5824 0.0603 0.3982 0.038 Uiso 1 1 calc R . .
N2 N 0.17577(15) 0.31116(10) 0.50521(8) 0.0309(3) Uani 1 1 d . . .
H2 H 0.1865 0.3778 0.4579 0.037 Uiso 1 1 calc R . .
N3 N -0.26083(16) 0.43321(11) 0.59234(9) 0.0360(3) Uani 1 1 d . . .
N4 N -0.23636(15) 0.21892(10) 0.62326(8) 0.0329(3) Uani 1 1 d . . .

loop_
_atom_site_aniso_label
_atom_site_aniso_U_11
_atom_site_aniso_U_22
_atom_site_aniso_U_33
_atom_site_aniso_U_23
_atom_site_aniso_U_13
_atom_site_aniso_U_12
C1 0.0412(8) 0.0393(8) 0.0408(8) -0.0055(6) -0.0048(6) 0.0010(6)
C2 0.0361(7) 0.0294(7) 0.0349(7) -0.0042(5) -0.0059(5) -0.0053(5)
C3 0.0386(7) 0.0281(7) 0.0349(7) -0.0027(5) -0.0077(6) -0.0055(6)
C4 0.0370(7) 0.0247(6) 0.0348(7) -0.0020(5) -0.0090(5) -0.0055(5)
C5 0.0316(7) 0.0234(6) 0.0362(7) -0.0026(5) -0.0076(5) -0.0030(5)
C6 0.0290(6) 0.0253(6) 0.0354(7) -0.0020(5) -0.0106(5) -0.0044(5)
C7 0.0354(7) 0.0273(7) 0.0349(7) -0.0065(5) -0.0081(5) -0.0044(5)
C8 0.0351(7) 0.0260(7) 0.0299(7) -0.0047(5) -0.0055(5) -0.0037(5)
C9 0.0330(7) 0.0394(8) 0.0378(8) 0.0015(6) -0.0080(6) -0.0015(6)
C10 0.0327(7) 0.0384(8) 0.0363(7) -0.0038(6) -0.0081(5) -0.0074(6)
C11 0.0423(8) 0.0256(7) 0.0827(12) 0.0000(7) -0.0128(8) -0.0048(6)
C12 0.0562(9) 0.0295(7) 0.0350(8) -0.0043(6) -0.0091(6) 0.0018(6)
C13 0.0738(12) 0.0425(9) 0.0413(9) -0.0013(7) -0.0001(8) -0.0050(8)
C14 0.1190(19) 0.0570(12) 0.0401(10) 0.0020(9) 0.0049(11) 0.0032(12)
C15 0.152(2) 0.0683(14) 0.0353(10) -0.0076(9) -0.0240(13) 0.0293(15)
C16 0.1140(18) 0.0720(14) 0.0583(12) -0.0265(10) -0.0473(13) 0.0277(13)
C17 0.0705(11) 0.0509(10) 0.0475(9) -0.0146(8) -0.0248(8) 0.0080(8)
C18 0.0407(8) 0.0285(7) 0.0356(7) -0.0072(6) -0.0132(6) -0.0012(6)
C19 0.0499(9) 0.0358(8) 0.0393(8) -0.0021(6) -0.0107(6) 0.0011(6)
C20 0.0634(11) 0.0405(9) 0.0441(9) -0.0023(7) -0.0203(8) 0.0108(7)
C21 0.0525(9) 0.0427(9) 0.0592(10) -0.0149(8) -0.0299(8) 0.0107(7)
C22 0.0397(8) 0.0368(8) 0.0616(10) -0.0149(7) -0.0177(7) -0.0009(6)
C23 0.0413(8) 0.0302(7) 0.0456(8) -0.0064(6) -0.0137(6) -0.0036(6)
O1 0.0381(5) 0.0273(5) 0.0348(5) 0.0002(4) -0.0084(4) -0.0018(4)
N1 0.0334(6) 0.0275(6) 0.0338(6) -0.0022(5) -0.0087(4) -0.0012(4)
N2 0.0340(6) 0.0241(6) 0.0337(6) -0.0016(4) -0.0064(4) -0.0036(4)
N3 0.0361(6) 0.0301(6) 0.0392(7) -0.0018(5) -0.0054(5) -0.0012(5)
N4 0.0335(6) 0.0267(6) 0.0385(6) -0.0042(5) -0.0074(5) -0.0041(5)

loop_
_geom_bond_atom_site_label_1
_geom_bond_atom_site_label_2
_geom_bond_distance
_geom_bond_site_symmetry_2
_geom_bond_publ_flag
C1 C2 1.4922(19) . ?
C2 N1 1.3581(17) . ?
C2 C3 1.3791(19) . ?
C3 C4 1.4327(19) . ?
C3 C12 1.482(2) . ?
C4 C5 1.3888(19) . ?
C4 C18 1.4824(19) . ?
C5 N1 1.3726(17) . ?
C5 C6 1.4670(18) . ?
C6 O1 1.2475(15) . ?
C6 N2 1.3356(16) . ?
C7 N2 1.4554(17) . ?
C7 C8 1.4949(18) . ?
C8 N3 1.3184(17) . ?
C8 N4 1.3586(17) . ?
C9 C10 1.351(2) . ?
C9 N3 1.3772(18) . ?
C10 N4 1.3695(17) . ?
C11 N4 1.4553(18) . ?
C12 C17 1.389(2) . ?
C12 C13 1.395(2) . ?
C13 C14 1.381(3) . ?
C14 C15 1.375(4) . ?
C15 C16 1.377(4) . ?
C16 C17 1.384(3) . ?
C18 C19 1.396(2) . ?
C18 C23 1.397(2) . ?
C19 C20 1.385(2) . ?
C20 C21 1.381(2) . ?
C21 C22 1.379(2) . ?
C22 C23 1.388(2) . ?

loop_
_cod_related_entry_id
_cod_related_entry_database
_cod_related_entry_code
1 ChemSpider 21150346
